data_7251213
loop_
_publ_author_name
'Trollip, Danica B.'
'Barton, Benita'
'Caira, Mino R.'
'Hosten, Eric Cyriel'

_publ_section_title
;
 Chloro-containing host compounds with fused tricyclic moieties and
 diamino linkers: host ability and affinity behaviour in
 pyridine/methylpyridines
;
_journal_name_full CrystEngComm
_journal_paper_doi 10.1039/D5CE00969C
_journal_year 2025
_chemical_formula_moiety 'C40 H30 Cl2 N2 S2, C5 H5 N'
_chemical_formula_sum 'C45 H35 Cl2 N3 S2'
_chemical_formula_weight 752.78
_chemical_melting_point 'desolvation at 336 K'
_chemical_name_common none
_chemical_name_systematic 'N,N'-bis(9-(4-chlorophenyl)-9-thioxanthenyl)ethylenediamine pyridine clathrate'
_space_group_crystal_system monoclinic
_space_group_IT_number 14
_space_group_name_Hall '-P 2ybc'
_space_group_name_H-M_alt 'P 1 21/c 1'
_atom_sites_solution_hydrogens mixed
_atom_sites_solution_primary direct
_atom_sites_solution_secondary difmap
_audit_creation_method SHELXL-2019/3
_audit_update_record
;
2025-06-10 deposited with the CCDC.	2025-11-04 downloaded from the CCDC.
;
_cell_angle_alpha 90
_cell_angle_beta 92.860(7)
_cell_angle_gamma 90
_cell_formula_units_Z 4
_cell_length_a 11.031(2)
_cell_length_b 11.772(2)
_cell_length_c 28.132(6)
_cell_measurement_reflns_used 9036
_cell_measurement_temperature 100(2)
_cell_measurement_theta_max 28.37
_cell_measurement_theta_min 2.41
_cell_volume 3648.6(12)
_computing_cell_refinement 'SAINT V8.40A, Bruker AXS Inc.Madison (WI), USA.'
_computing_data_collection 'Apex3 v2019.1-0, Bruker (2019).'
_computing_data_reduction 'SAINT V8.40A, Bruker AXS Inc.Madison (WI), USA.'
_computing_molecular_graphics 'POV-Ray in interface X-Seed (LJ Barbour, 1999)'
_computing_publication_material 'PLATON (Spek, 1990)'
_computing_structure_refinement 'SHELXL-2019/2 (Sheldrick, 2019)'
_computing_structure_solution 'SHELXS-Version 2018/3 (Sheldrick, 2018)'
_diffrn_ambient_temperature 100(2)
_diffrn_detector_area_resol_mean n/a
_diffrn_measured_fraction_theta_full 0.995
_diffrn_measured_fraction_theta_max 0.991
_diffrn_measurement_device_type 'Bruker D8 VENTURE SCXRD diffractometer'
_diffrn_measurement_method 'omega-and phi-scans, width 0.80 deg.'
_diffrn_radiation_type MoK\a
_diffrn_radiation_wavelength 0.71073
_diffrn_reflns_av_R_equivalents 0.0490
_diffrn_reflns_av_unetI/netI 0.0182
_diffrn_reflns_Laue_measured_fraction_full 0.995
_diffrn_reflns_Laue_measured_fraction_max 0.991
_diffrn_reflns_limit_h_max 14
_diffrn_reflns_limit_h_min -14
_diffrn_reflns_limit_k_max 15
_diffrn_reflns_limit_k_min -15
_diffrn_reflns_limit_l_max 37
_diffrn_reflns_limit_l_min -37
_diffrn_reflns_number 139350
_diffrn_reflns_point_group_measured_fraction_full 0.995
_diffrn_reflns_point_group_measured_fraction_max 0.991
_diffrn_reflns_theta_full 25.242
_diffrn_reflns_theta_max 28.406
_diffrn_reflns_theta_min 1.876
_diffrn_source 'sealed tube'
_exptl_absorpt_coefficient_mu 0.331
_exptl_absorpt_correction_T_max 0.7231
_exptl_absorpt_correction_T_min 0.6655
_exptl_absorpt_correction_type multi-scan
_exptl_absorpt_process_details
;
 SADABS 2016/2: Krause, L., Herbst-Irmer, R., Sheldrick G.M. & Stalke D.,
 J. Appl. Cryst. 48 (2015) 3-10
;
_exptl_crystal_colour yellow
_exptl_crystal_density_diffrn 1.370
_exptl_crystal_description block
_exptl_crystal_F_000 1568
_exptl_crystal_recrystallization_method 'Re-crystallisation from solvent: pyridine'
_exptl_crystal_size_max 0.370
_exptl_crystal_size_mid 0.330
_exptl_crystal_size_min 0.200
_refine_diff_density_max 0.400
_refine_diff_density_min -0.345
_refine_diff_density_rms 0.046
_refine_ls_extinction_method none
_refine_ls_goodness_of_fit_ref 1.029
_refine_ls_hydrogen_treatment mixed
_refine_ls_matrix_type full
_refine_ls_number_parameters 477
_refine_ls_number_reflns 9098
_refine_ls_number_restraints 0
_refine_ls_restrained_S_all 1.029
_refine_ls_R_factor_all 0.0370
_refine_ls_R_factor_gt 0.0328
_refine_ls_shift/su_max 0.001
_refine_ls_shift/su_mean 0.000
_refine_ls_structure_factor_coef Fsqd
_refine_ls_weighting_details 'w=1/[\s^2^(Fo^2^)+(0.0360P)^2^+2.3210P] where P=(Fo^2^+2Fc^2^)/3'
_refine_ls_weighting_scheme calc
_refine_ls_wR_factor_gt 0.0829
_refine_ls_wR_factor_ref 0.0856
_reflns_Friedel_coverage 0.000
_reflns_number_gt 8276
_reflns_number_total 9098
_reflns_threshold_expression 'I > 2\s(I)'
_cod_data_source_file d5ce00969c2.cif
_cod_data_source_block C_SClPYR
_cod_original_cell_volume 3648.4(13)
_cod_original_sg_symbol_H-M 'P 21/c'
_cod_database_code 7251213
_shelx_shelxl_version_number 2019/3
_shelx_space_group_comment
;
The symmetry employed for this shelxl refinement is uniquely defined
by the following loop, which should always be used as a source of
symmetry information in preference to the above space-group names.
They are only intended as comments.
;
_shelx_estimated_absorpt_t_min 0.887
_shelx_estimated_absorpt_t_max 0.937

loop_
_space_group_symop_operation_xyz
'x, y, z'
'-x, y+1/2, -z+1/2'
'-x, -y, -z'
'x, -y-1/2, z-1/2'

loop_
_atom_site_label
_atom_site_type_symbol
_atom_site_fract_x
_atom_site_fract_y
_atom_site_fract_z
_atom_site_U_iso_or_equiv
_atom_site_adp_type
_atom_site_occupancy
_atom_site_site_symmetry_order
_atom_site_calc_flag
_atom_site_refinement_flags_posn
_atom_site_refinement_flags_adp
_atom_site_refinement_flags_occupancy
_atom_site_disorder_assembly
_atom_site_disorder_group
C1 C 0.26723(11) 0.98259(11) 0.33028(4) 0.0202(2) Uani 1 1 d . . . . .
H1 H 0.286098 0.917733 0.349338 0.024 Uiso 1 1 calc R U . . .
C2 C 0.20075(12) 1.06995(12) 0.34919(5) 0.0242(3) Uani 1 1 d . . . . .
H2 H 0.174921 1.064867 0.380837 0.029 Uiso 1 1 calc R U . . .
C3 C 0.17202(11) 1.16509(12) 0.32165(5) 0.0257(3) Uani 1 1 d . . . . .
H3 H 0.126554 1.225436 0.334389 0.031 Uiso 1 1 calc R U . . .
C4 C 0.20986(11) 1.17154(11) 0.27566(5) 0.0234(3) Uani 1 1 d . . . . .
H4 H 0.189373 1.236135 0.256673 0.028 Uiso 1 1 calc R U . . .
C5 C 0.27846(11) 1.08326(10) 0.25672(4) 0.0173(2) Uani 1 1 d . . . . .
C6 C 0.30753(10) 0.98705(10) 0.28381(4) 0.0152(2) Uani 1 1 d . . . . .
C7 C 0.38347(10) 0.88616(10) 0.26770(4) 0.0132(2) Uani 1 1 d . . . . .
C8 C 0.42574(10) 0.89459(10) 0.21640(4) 0.0144(2) Uani 1 1 d . . . . .
C9 C 0.49286(11) 0.80272(11) 0.19989(4) 0.0192(2) Uani 1 1 d . . . . .
H9 H 0.506779 0.739008 0.220166 0.023 Uiso 1 1 calc R U . . .
C10 C 0.53955(12) 0.80155(12) 0.15511(5) 0.0241(3) Uani 1 1 d . . . . .
H10 H 0.584884 0.738072 0.145056 0.029 Uiso 1 1 calc R U . . .
C11 C 0.51954(13) 0.89418(13) 0.12492(5) 0.0253(3) Uani 1 1 d . . . . .
H11 H 0.551358 0.894401 0.094157 0.030 Uiso 1 1 calc R U . . .
C12 C 0.45328(12) 0.98552(12) 0.13996(4) 0.0224(3) Uani 1 1 d . . . . .
H12 H 0.439104 1.048575 0.119353 0.027 Uiso 1 1 calc R U . . .
C13 C 0.40642(11) 0.98616(10) 0.18563(4) 0.0165(2) Uani 1 1 d . . . . .
S14 S 0.32496(3) 1.10834(3) 0.19913(2) 0.02338(8) Uani 1 1 d . . . . .
C15 C 0.30498(10) 0.77851(10) 0.27008(4) 0.0144(2) Uani 1 1 d . . . . .
C16 C 0.32895(11) 0.69090(10) 0.30233(4) 0.0175(2) Uani 1 1 d . . . . .
H16 H 0.395404 0.697482 0.324971 0.021 Uiso 1 1 calc R U . . .
C17 C 0.25668(11) 0.59319(11) 0.30195(5) 0.0194(2) Uani 1 1 d . . . . .
H17 H 0.273869 0.533453 0.323973 0.023 Uiso 1 1 calc R U . . .
C18 C 0.15973(11) 0.58504(10) 0.26896(5) 0.0189(2) Uani 1 1 d . . . . .
C19 C 0.13258(11) 0.67168(11) 0.23674(4) 0.0199(2) Uani 1 1 d . . . . .
H19 H 0.065288 0.665225 0.214477 0.024 Uiso 1 1 calc R U . . .
C20 C 0.20533(11) 0.76796(11) 0.23755(4) 0.0178(2) Uani 1 1 d . . . . .
H20 H 0.187195 0.827731 0.215645 0.021 Uiso 1 1 calc R U . . .
Cl53 Cl 0.06915(3) 0.46341(3) 0.26718(2) 0.02715(8) Uani 1 1 d . . . . .
N22 N 0.48901(9) 0.87758(9) 0.30225(3) 0.01397(18) Uani 1 1 d . . . . .
C23 C 0.57125(11) 0.97549(10) 0.29952(4) 0.0164(2) Uani 1 1 d . . . . .
H23A H 0.529565 1.044842 0.310093 0.020 Uiso 1 1 calc R U . . .
H23B H 0.592738 0.986921 0.266104 0.020 Uiso 1 1 calc R U . . .
C24 C 0.68603(10) 0.95675(10) 0.33055(4) 0.0156(2) Uani 1 1 d . . . . .
H24A H 0.719622 0.880670 0.324006 0.019 Uiso 1 1 calc R U . . .
H24B H 0.747475 1.014213 0.322739 0.019 Uiso 1 1 calc R U . . .
N25 N 0.66077(9) 0.96532(9) 0.38118(3) 0.01431(19) Uani 1 1 d . . . . .
C26 C 0.69684(12) 1.02391(11) 0.49547(4) 0.0201(2) Uani 1 1 d . . . . .
H26 H 0.726001 1.097622 0.488378 0.024 Uiso 1 1 calc R U . . .
C27 C 0.63554(13) 1.00695(12) 0.53699(5) 0.0248(3) Uani 1 1 d . . . . .
H27 H 0.623088 1.069086 0.557734 0.030 Uiso 1 1 calc R U . . .
C28 C 0.59263(12) 0.90030(13) 0.54827(4) 0.0248(3) Uani 1 1 d . . . . .
H28 H 0.549258 0.889444 0.576252 0.030 Uiso 1 1 calc R U . . .
C29 C 0.61341(12) 0.80975(12) 0.51849(4) 0.0222(3) Uani 1 1 d . . . . .
H29 H 0.586009 0.735926 0.526375 0.027 Uiso 1 1 calc R U . . .
C30 C 0.67495(11) 0.82675(11) 0.47660(4) 0.0174(2) Uani 1 1 d . . . . .
C31 C 0.71629(10) 0.93439(10) 0.46398(4) 0.0155(2) Uani 1 1 d . . . . .
C32 C 0.76851(10) 0.95538(10) 0.41496(4) 0.0134(2) Uani 1 1 d . . . . .
C33 C 0.85035(10) 0.85701(10) 0.39983(4) 0.0144(2) Uani 1 1 d . . . . .
C34 C 0.94669(11) 0.87504(11) 0.36990(4) 0.0175(2) Uani 1 1 d . . . . .
H34 H 0.969235 0.950651 0.362510 0.021 Uiso 1 1 calc R U . . .
C35 C 1.00976(11) 0.78535(11) 0.35084(5) 0.0214(2) Uani 1 1 d . . . . .
H35 H 1.072779 0.799909 0.329843 0.026 Uiso 1 1 calc R U . . .
C36 C 0.98079(12) 0.67417(12) 0.36245(5) 0.0228(3) Uani 1 1 d . . . . .
H36 H 1.025193 0.612583 0.350129 0.027 Uiso 1 1 calc R U . . .
C37 C 0.88692(12) 0.65396(11) 0.39204(5) 0.0212(2) Uani 1 1 d . . . . .
H37 H 0.867290 0.578219 0.400420 0.025 Uiso 1 1 calc R U . . .
C38 C 0.82075(10) 0.74449(10) 0.40967(4) 0.0168(2) Uani 1 1 d . . . . .
S39 S 0.69280(3) 0.70688(3) 0.44065(2) 0.02208(8) Uani 1 1 d . . . . .
C40 C 0.84002(10) 1.06702(10) 0.41630(4) 0.0144(2) Uani 1 1 d . . . . .
C41 C 0.79517(11) 1.16607(10) 0.39510(4) 0.0179(2) Uani 1 1 d . . . . .
H41 H 0.717849 1.165330 0.378648 0.022 Uiso 1 1 calc R U . . .
C42 C 0.86223(12) 1.26670(11) 0.39766(5) 0.0219(2) Uani 1 1 d . . . . .
H42 H 0.831441 1.333883 0.382755 0.026 Uiso 1 1 calc R U . . .
C43 C 0.97414(12) 1.26725(11) 0.42222(5) 0.0212(2) Uani 1 1 d . . . . .
C44 C 1.02009(11) 1.17064(11) 0.44494(4) 0.0195(2) Uani 1 1 d . . . . .
H44 H 1.096012 1.172538 0.462420 0.023 Uiso 1 1 calc R U . . .
C45 C 0.95257(11) 1.07117(11) 0.44155(4) 0.0171(2) Uani 1 1 d . . . . .
H45 H 0.983465 1.004347 0.456719 0.021 Uiso 1 1 calc R U . . .
Cl46 Cl 1.05931(3) 1.39198(3) 0.42570(2) 0.03428(9) Uani 1 1 d . . . . .
N47 N 0.41798(11) 0.61238(10) 0.46337(5) 0.0278(3) Uani 1 1 d . . . . .
C48 C 0.34909(13) 0.55996(12) 0.49449(5) 0.0282(3) Uani 1 1 d . . . . .
H48 H 0.386109 0.504543 0.515025 0.034 Uiso 1 1 calc R U . . .
C49 C 0.22658(13) 0.58225(13) 0.49834(5) 0.0285(3) Uani 1 1 d . . . . .
H49 H 0.181162 0.542850 0.520953 0.034 Uiso 1 1 calc R U . . .
C50 C 0.17171(13) 0.66272(13) 0.46875(5) 0.0295(3) Uani 1 1 d . . . . .
H50 H 0.087934 0.680009 0.470514 0.035 Uiso 1 1 calc R U . . .
C51 C 0.24220(14) 0.71759(13) 0.43640(5) 0.0308(3) Uani 1 1 d . . . . .
H51 H 0.207576 0.773492 0.415490 0.037 Uiso 1 1 calc R U . . .
C52 C 0.36363(13) 0.68968(13) 0.43504(5) 0.0275(3) Uani 1 1 d . . . . .
H52 H 0.410998 0.727713 0.412665 0.033 Uiso 1 1 calc R U . . .
H22 H 0.5299(14) 0.8154(14) 0.2955(5) 0.019(4) Uiso 1 1 d . . . . .
H25 H 0.6079(15) 0.9150(14) 0.3882(6) 0.020(4) Uiso 1 1 d . . . . .

loop_
_atom_site_aniso_label
_atom_site_aniso_U_11
_atom_site_aniso_U_22
_atom_site_aniso_U_33
_atom_site_aniso_U_23
_atom_site_aniso_U_13
_atom_site_aniso_U_12
C1 0.0194(6) 0.0212(6) 0.0204(6) -0.0026(5) 0.0040(5) -0.0022(5)
C2 0.0183(6) 0.0305(7) 0.0244(6) -0.0100(5) 0.0066(5) -0.0040(5)
C3 0.0149(6) 0.0262(7) 0.0359(7) -0.0125(6) 0.0023(5) 0.0018(5)
C4 0.0175(6) 0.0195(6) 0.0328(7) -0.0042(5) -0.0022(5) 0.0037(5)
C5 0.0140(5) 0.0182(6) 0.0195(5) -0.0018(4) -0.0009(4) -0.0002(4)
C6 0.0124(5) 0.0161(5) 0.0169(5) -0.0030(4) 0.0001(4) -0.0011(4)
C7 0.0127(5) 0.0145(5) 0.0122(5) 0.0002(4) -0.0002(4) -0.0001(4)
C8 0.0134(5) 0.0167(5) 0.0131(5) -0.0008(4) -0.0008(4) -0.0013(4)
C9 0.0212(6) 0.0192(6) 0.0170(5) -0.0014(4) -0.0004(4) 0.0029(5)
C10 0.0245(6) 0.0282(7) 0.0198(6) -0.0065(5) 0.0027(5) 0.0036(5)
C11 0.0276(7) 0.0345(7) 0.0141(5) -0.0027(5) 0.0038(5) -0.0028(6)
C12 0.0262(6) 0.0255(6) 0.0154(5) 0.0033(5) -0.0007(5) -0.0031(5)
C13 0.0162(5) 0.0171(5) 0.0160(5) -0.0008(4) -0.0021(4) -0.0006(4)
S14 0.03072(17) 0.01905(15) 0.02035(15) 0.00388(11) 0.00109(12) 0.00622(12)
C15 0.0137(5) 0.0150(5) 0.0147(5) -0.0020(4) 0.0025(4) -0.0006(4)
C16 0.0166(5) 0.0184(6) 0.0174(5) 0.0008(4) 0.0003(4) -0.0008(4)
C17 0.0199(6) 0.0169(6) 0.0219(6) 0.0015(4) 0.0049(5) -0.0007(4)
C18 0.0172(5) 0.0151(5) 0.0250(6) -0.0058(5) 0.0071(5) -0.0035(4)
C19 0.0149(5) 0.0229(6) 0.0218(6) -0.0054(5) -0.0004(4) -0.0021(5)
C20 0.0163(5) 0.0185(6) 0.0184(5) -0.0005(4) -0.0007(4) 0.0002(4)
Cl53 0.02484(16) 0.01859(15) 0.03853(18) -0.00689(13) 0.00672(13) -0.00794(12)
N22 0.0132(4) 0.0139(5) 0.0145(4) 0.0009(4) -0.0018(3) -0.0010(4)
C23 0.0163(5) 0.0183(5) 0.0144(5) 0.0026(4) -0.0017(4) -0.0043(4)
C24 0.0140(5) 0.0205(6) 0.0123(5) 0.0000(4) 0.0005(4) -0.0035(4)
N25 0.0122(4) 0.0185(5) 0.0122(4) 0.0005(4) 0.0003(3) -0.0023(4)
C26 0.0230(6) 0.0211(6) 0.0162(5) -0.0006(5) 0.0027(5) -0.0006(5)
C27 0.0293(7) 0.0295(7) 0.0159(6) -0.0036(5) 0.0043(5) 0.0009(5)
C28 0.0244(6) 0.0359(7) 0.0145(5) 0.0030(5) 0.0048(5) -0.0014(5)
C29 0.0227(6) 0.0263(6) 0.0179(6) 0.0052(5) 0.0027(5) -0.0038(5)
C30 0.0167(5) 0.0200(6) 0.0154(5) 0.0013(4) 0.0010(4) -0.0013(4)
C31 0.0144(5) 0.0193(6) 0.0126(5) 0.0015(4) 0.0004(4) -0.0005(4)
C32 0.0130(5) 0.0152(5) 0.0121(5) 0.0005(4) 0.0003(4) -0.0009(4)
C33 0.0127(5) 0.0175(5) 0.0127(5) -0.0004(4) -0.0012(4) 0.0002(4)
C34 0.0151(5) 0.0203(6) 0.0172(5) 0.0001(4) 0.0012(4) -0.0015(4)
C35 0.0161(5) 0.0274(7) 0.0209(6) -0.0029(5) 0.0037(4) 0.0006(5)
C36 0.0200(6) 0.0233(6) 0.0253(6) -0.0059(5) 0.0019(5) 0.0042(5)
C37 0.0209(6) 0.0170(6) 0.0256(6) -0.0022(5) 0.0006(5) 0.0005(5)
C38 0.0147(5) 0.0186(6) 0.0171(5) -0.0006(4) 0.0008(4) -0.0014(4)
S39 0.02360(15) 0.01717(15) 0.02624(16) -0.00100(11) 0.00891(12) -0.00463(11)
C40 0.0156(5) 0.0165(5) 0.0112(5) -0.0017(4) 0.0019(4) -0.0017(4)
C41 0.0188(5) 0.0177(6) 0.0171(5) -0.0012(4) -0.0012(4) 0.0001(4)
C42 0.0278(6) 0.0153(6) 0.0226(6) -0.0005(5) 0.0001(5) -0.0003(5)
C43 0.0236(6) 0.0168(6) 0.0236(6) -0.0045(5) 0.0040(5) -0.0063(5)
C44 0.0164(5) 0.0232(6) 0.0188(6) -0.0048(5) 0.0005(4) -0.0025(5)
C45 0.0174(5) 0.0189(6) 0.0149(5) 0.0002(4) 0.0001(4) -0.0010(4)
Cl46 0.03340(18) 0.01948(16) 0.0498(2) -0.00509(14) 0.00075(16) -0.01123(13)
N47 0.0251(6) 0.0249(6) 0.0338(6) 0.0008(5) 0.0057(5) 0.0014(5)
C48 0.0288(7) 0.0238(7) 0.0321(7) 0.0035(6) 0.0026(6) 0.0001(5)
C49 0.0280(7) 0.0307(7) 0.0272(7) -0.0020(6) 0.0057(5) -0.0065(6)
C50 0.0204(6) 0.0352(8) 0.0326(7) -0.0078(6) -0.0014(5) 0.0005(6)
C51 0.0296(7) 0.0326(8) 0.0292(7) 0.0026(6) -0.0075(6) 0.0001(6)
C52 0.0297(7) 0.0300(7) 0.0229(6) 0.0010(5) 0.0026(5) -0.0032(6)

loop_
_atom_type_symbol
_atom_type_description
_atom_type_scat_dispersion_real
_atom_type_scat_dispersion_imag
_atom_type_scat_source
C C 0.0033 0.0016 'International Tables Vol C Tables 4.2.6.8 and 6.1.1.4'
H H 0.0000 0.0000 'International Tables Vol C Tables 4.2.6.8 and 6.1.1.4'
N N 0.0061 0.0033 'International Tables Vol C Tables 4.2.6.8 and 6.1.1.4'
Cl Cl 0.1484 0.1585 'International Tables Vol C Tables 4.2.6.8 and 6.1.1.4'
S S 0.1246 0.1234 'International Tables Vol C Tables 4.2.6.8 and 6.1.1.4'

loop_
_geom_angle_atom_site_label_1
_geom_angle_atom_site_label_2
_geom_angle_atom_site_label_3
_geom_angle
_geom_angle_site_symmetry_1
_geom_angle_site_symmetry_3
_geom_angle_publ_flag
C2 C1 C6 121.93(12) . . ?
C2 C1 H1 119.0 . . ?
C6 C1 H1 119.0 . . ?
C1 C2 C3 119.65(12) . . ?
C1 C2 H2 120.2 . . ?
C3 C2 H2 120.2 . . ?
C4 C3 C2 119.70(12) . . ?
C4 C3 H3 120.1 . . ?
C2 C3 H3 120.1 . . ?
C3 C4 C5 120.52(13) . . ?
C3 C4 H4 119.7 . . ?
C5 C4 H4 119.7 . . ?
C6 C5 C4 120.46(12) . . ?
C6 C5 S14 125.01(9) . . ?
C4 C5 S14 114.49(10) . . ?
C5 C6 C1 117.72(11) . . ?
C5 C6 C7 125.56(10) . . ?
C1 C6 C7 116.70(11) . . ?
N22 C7 C6 106.36(9) . . ?
N22 C7 C15 109.92(9) . . ?
C6 C7 C15 107.94(9) . . ?
N22 C7 C8 110.72(9) . . ?
C6 C7 C8 114.93(9) . . ?
C15 C7 C8 106.90(9) . . ?
C13 C8 C9 117.26(11) . . ?
C13 C8 C7 126.00(10) . . ?
C9 C8 C7 116.71(10) . . ?
C10 C9 C8 122.36(12) . . ?
C10 C9 H9 118.8 . . ?
C8 C9 H9 118.8 . . ?
C9 C10 C11 119.48(12) . . ?
C9 C10 H10 120.3 . . ?
C11 C10 H10 120.3 . . ?
C12 C11 C10 119.59(12) . . ?
C12 C11 H11 120.2 . . ?
C10 C11 H11 120.2 . . ?
C11 C12 C13 120.56(12) . . ?
C11 C12 H12 119.7 . . ?
C13 C12 H12 119.7 . . ?
C8 C13 C12 120.75(11) . . ?
C8 C13 S14 124.50(9) . . ?
C12 C13 S14 114.75(9) . . ?
C13 S14 C5 103.90(6) . . ?
C16 C15 C20 118.57(11) . . ?
C16 C15 C7 123.39(10) . . ?
C20 C15 C7 118.03(10) . . ?
C15 C16 C17 121.01(11) . . ?
C15 C16 H16 119.5 . . ?
C17 C16 H16 119.5 . . ?
C18 C17 C16 118.88(12) . . ?
C18 C17 H17 120.6 . . ?
C16 C17 H17 120.6 . . ?
C17 C18 C19 121.45(11) . . ?
C17 C18 Cl53 119.88(10) . . ?
C19 C18 Cl53 118.67(10) . . ?
C18 C19 C20 118.93(11) . . ?
C18 C19 H19 120.5 . . ?
C20 C19 H19 120.5 . . ?
C19 C20 C15 121.16(11) . . ?
C19 C20 H20 119.4 . . ?
C15 C20 H20 119.4 . . ?
C23 N22 C7 112.25(9) . . ?
C23 N22 H22 108.3(10) . . ?
C7 N22 H22 107.9(10) . . ?
N22 C23 C24 110.79(10) . . ?
N22 C23 H23A 109.5 . . ?
C24 C23 H23A 109.5 . . ?
N22 C23 H23B 109.5 . . ?
C24 C23 H23B 109.5 . . ?
H23A C23 H23B 108.1 . . ?
N25 C24 C23 110.78(9) . . ?
N25 C24 H24A 109.5 . . ?
C23 C24 H24A 109.5 . . ?
N25 C24 H24B 109.5 . . ?
C23 C24 H24B 109.5 . . ?
H24A C24 H24B 108.1 . . ?
C24 N25 C32 115.45(9) . . ?
C24 N25 H25 109.8(10) . . ?
C32 N25 H25 109.1(11) . . ?
C27 C26 C31 121.25(12) . . ?
C27 C26 H26 119.4 . . ?
C31 C26 H26 119.4 . . ?
C28 C27 C26 120.54(12) . . ?
C28 C27 H27 119.7 . . ?
C26 C27 H27 119.7 . . ?
C29 C28 C27 119.45(12) . . ?
C29 C28 H28 120.3 . . ?
C27 C28 H28 120.3 . . ?
C28 C29 C30 120.06(12) . . ?
C28 C29 H29 120.0 . . ?
C30 C29 H29 120.0 . . ?
C31 C30 C29 121.33(11) . . ?
C31 C30 S39 122.37(9) . . ?
C29 C30 S39 116.27(10) . . ?
C30 C31 C26 117.33(11) . . ?
C30 C31 C32 120.92(10) . . ?
C26 C31 C32 121.43(11) . . ?
N25 C32 C40 109.99(9) . . ?
N25 C32 C31 105.18(9) . . ?
C40 C32 C31 109.30(9) . . ?
N25 C32 C33 110.04(9) . . ?
C40 C32 C33 110.08(9) . . ?
C31 C32 C33 112.14(9) . . ?
C38 C33 C34 117.00(11) . . ?
C38 C33 C32 120.82(10) . . ?
C34 C33 C32 121.54(10) . . ?
C35 C34 C33 121.73(12) . . ?
C35 C34 H34 119.1 . . ?
C33 C34 H34 119.1 . . ?
C34 C35 C36 120.02(12) . . ?
C34 C35 H35 120.0 . . ?
C36 C35 H35 120.0 . . ?
C37 C36 C35 119.46(12) . . ?
C37 C36 H36 120.3 . . ?
C35 C36 H36 120.3 . . ?
C36 C37 C38 120.23(12) . . ?
C36 C37 H37 119.9 . . ?
C38 C37 H37 119.9 . . ?
C33 C38 C37 121.48(11) . . ?
C33 C38 S39 122.74(9) . . ?
C37 C38 S39 115.60(9) . . ?
C38 S39 C30 101.53(6) . . ?
C41 C40 C45 118.44(11) . . ?
C41 C40 C32 122.50(10) . . ?
C45 C40 C32 119.00(10) . . ?
C40 C41 C42 120.89(11) . . ?
C40 C41 H41 119.6 . . ?
C42 C41 H41 119.6 . . ?
C43 C42 C41 119.12(12) . . ?
C43 C42 H42 120.4 . . ?
C41 C42 H42 120.4 . . ?
C42 C43 C44 121.47(12) . . ?
C42 C43 Cl46 119.78(10) . . ?
C44 C43 Cl46 118.74(10) . . ?
C43 C44 C45 118.49(11) . . ?
C43 C44 H44 120.8 . . ?
C45 C44 H44 120.8 . . ?
C44 C45 C40 121.55(11) . . ?
C44 C45 H45 119.2 . . ?
C40 C45 H45 119.2 . . ?
C52 N47 C48 116.93(13) . . ?
N47 C48 C49 123.47(14) . . ?
N47 C48 H48 118.3 . . ?
C49 C48 H48 118.3 . . ?
C50 C49 C48 118.84(13) . . ?
C50 C49 H49 120.6 . . ?
C48 C49 H49 120.6 . . ?
C49 C50 C51 118.18(13) . . ?
C49 C50 H50 120.9 . . ?
C51 C50 H50 120.9 . . ?
C52 C51 C50 118.94(14) . . ?
C52 C51 H51 120.5 . . ?
C50 C51 H51 120.5 . . ?
N47 C52 C51 123.63(14) . . ?
N47 C52 H52 118.2 . . ?
C51 C52 H52 118.2 . . ?

loop_
_geom_bond_atom_site_label_1
_geom_bond_atom_site_label_2
_geom_bond_distance
_geom_bond_site_symmetry_2
_geom_bond_publ_flag
C1 C2 1.3847(18) . ?
C1 C6 1.4027(17) . ?
C1 H1 0.9500 . ?
C2 C3 1.390(2) . ?
C2 H2 0.9500 . ?
C3 C4 1.381(2) . ?
C3 H3 0.9500 . ?
C4 C5 1.4059(17) . ?
C4 H4 0.9500 . ?
C5 C6 1.3935(17) . ?
C5 S14 1.7487(13) . ?
C6 C7 1.5347(16) . ?
C7 N22 1.4821(14) . ?
C7 C15 1.5381(16) . ?
C7 C8 1.5418(15) . ?
C8 C13 1.3922(16) . ?
C8 C9 1.4028(16) . ?
C9 C10 1.3847(17) . ?
C9 H9 0.9500 . ?
C10 C11 1.393(2) . ?
C10 H10 0.9500 . ?
C11 C12 1.379(2) . ?
C11 H11 0.9500 . ?
C12 C13 1.4085(17) . ?
C12 H12 0.9500 . ?
C13 S14 1.7477(13) . ?
C15 C16 1.3902(16) . ?
C15 C20 1.4003(16) . ?
C16 C17 1.3992(17) . ?
C16 H16 0.9500 . ?
C17 C18 1.3839(18) . ?
C17 H17 0.9500 . ?
C18 C19 1.3872(19) . ?
C18 Cl53 1.7453(12) . ?
C19 C20 1.3883(17) . ?
C19 H19 0.9500 . ?
C20 H20 0.9500 . ?
N22 C23 1.4711(15) . ?
N22 H22 0.885(16) . ?
C23 C24 1.5179(16) . ?
C23 H23A 0.9900 . ?
C23 H23B 0.9900 . ?
C24 N25 1.4681(14) . ?
C24 H24A 0.9900 . ?
C24 H24B 0.9900 . ?
N25 C32 1.4888(15) . ?
N25 H25 0.861(17) . ?
C26 C27 1.3930(17) . ?
C26 C31 1.4000(17) . ?
C26 H26 0.9500 . ?
C27 C28 1.384(2) . ?
C27 H27 0.9500 . ?
C28 C29 1.3821(19) . ?
C28 H28 0.9500 . ?
C29 C30 1.4032(16) . ?
C29 H29 0.9500 . ?
C30 C31 1.3985(17) . ?
C30 S39 1.7530(13) . ?
C31 C32 1.5409(15) . ?
C32 C40 1.5322(16) . ?
C32 C33 1.5412(16) . ?
C33 C38 1.3953(17) . ?
C33 C34 1.4045(16) . ?
C34 C35 1.3868(17) . ?
C34 H34 0.9500 . ?
C35 C36 1.3900(19) . ?
C35 H35 0.9500 . ?
C36 C37 1.3812(18) . ?
C36 H36 0.9500 . ?
C37 C38 1.3967(17) . ?
C37 H37 0.9500 . ?
C38 S39 1.7522(12) . ?
C40 C41 1.3893(17) . ?
C40 C45 1.4001(16) . ?
C41 C42 1.3965(17) . ?
C41 H41 0.9500 . ?
C42 C43 1.3841(19) . ?
C42 H42 0.9500 . ?
C43 C44 1.3881(19) . ?
C43 Cl46 1.7433(13) . ?
C44 C45 1.3885(17) . ?
C44 H44 0.9500 . ?
C45 H45 0.9500 . ?
N47 C52 1.3322(19) . ?
N47 C48 1.3384(19) . ?
C48 C49 1.386(2) . ?
C48 H48 0.9500 . ?
C49 C50 1.381(2) . ?
C49 H49 0.9500 . ?
C50 C51 1.386(2) . ?
C50 H50 0.9500 . ?
C51 C52 1.382(2) . ?
C51 H51 0.9500 . ?
C52 H52 0.9500 . ?

loop_
_geom_torsion_atom_site_label_1
_geom_torsion_atom_site_label_2
_geom_torsion_atom_site_label_3
_geom_torsion_atom_site_label_4
_geom_torsion
_geom_torsion_site_symmetry_1
_geom_torsion_site_symmetry_2
_geom_torsion_site_symmetry_3
_geom_torsion_site_symmetry_4
_geom_torsion_publ_flag
C6 C1 C2 C3 0.29(19) . . . . ?
C1 C2 C3 C4 0.10(19) . . . . ?
C2 C3 C4 C5 -0.79(19) . . . . ?
C3 C4 C5 C6 1.10(19) . . . . ?
C3 C4 C5 S14 -177.04(10) . . . . ?
C4 C5 C6 C1 -0.69(17) . . . . ?
S14 C5 C6 C1 177.23(9) . . . . ?
C4 C5 C6 C7 -178.81(11) . . . . ?
S14 C5 C6 C7 -0.88(17) . . . . ?
C2 C1 C6 C5 0.01(18) . . . . ?
C2 C1 C6 C7 178.29(11) . . . . ?
C5 C6 C7 N22 120.99(12) . . . . ?
C1 C6 C7 N22 -57.14(13) . . . . ?
C5 C6 C7 C15 -121.09(12) . . . . ?
C1 C6 C7 C15 60.78(13) . . . . ?
C5 C6 C7 C8 -1.91(16) . . . . ?
C1 C6 C7 C8 179.96(10) . . . . ?
N22 C7 C8 C13 -116.98(12) . . . . ?
C6 C7 C8 C13 3.55(16) . . . . ?
C15 C7 C8 C13 123.30(12) . . . . ?
N22 C7 C8 C9 61.02(13) . . . . ?
C6 C7 C8 C9 -178.45(10) . . . . ?
C15 C7 C8 C9 -58.70(13) . . . . ?
C13 C8 C9 C10 0.42(18) . . . . ?
C7 C8 C9 C10 -177.76(11) . . . . ?
C8 C9 C10 C11 -0.2(2) . . . . ?
C9 C10 C11 C12 -0.2(2) . . . . ?
C10 C11 C12 C13 0.4(2) . . . . ?
C9 C8 C13 C12 -0.22(17) . . . . ?
C7 C8 C13 C12 177.78(11) . . . . ?
C9 C8 C13 S14 179.74(9) . . . . ?
C7 C8 C13 S14 -2.27(17) . . . . ?
C11 C12 C13 C8 -0.18(19) . . . . ?
C11 C12 C13 S14 179.86(10) . . . . ?
C8 C13 S14 C5 -0.49(12) . . . . ?
C12 C13 S14 C5 179.47(9) . . . . ?
C6 C5 S14 C13 2.01(12) . . . . ?
C4 C5 S14 C13 -179.95(9) . . . . ?
N22 C7 C15 C16 3.37(15) . . . . ?
C6 C7 C15 C16 -112.24(12) . . . . ?
C8 C7 C15 C16 123.60(12) . . . . ?
N22 C7 C15 C20 -175.72(10) . . . . ?
C6 C7 C15 C20 68.68(13) . . . . ?
C8 C7 C15 C20 -55.48(13) . . . . ?
C20 C15 C16 C17 1.09(17) . . . . ?
C7 C15 C16 C17 -177.99(11) . . . . ?
C15 C16 C17 C18 -0.38(18) . . . . ?
C16 C17 C18 C19 -0.48(18) . . . . ?
C16 C17 C18 Cl53 179.21(9) . . . . ?
C17 C18 C19 C20 0.58(18) . . . . ?
Cl53 C18 C19 C20 -179.11(9) . . . . ?
C18 C19 C20 C15 0.16(18) . . . . ?
C16 C15 C20 C19 -0.98(17) . . . . ?
C7 C15 C20 C19 178.15(10) . . . . ?
C6 C7 N22 C23 -66.77(11) . . . . ?
C15 C7 N22 C23 176.63(9) . . . . ?
C8 C7 N22 C23 58.74(12) . . . . ?
C7 N22 C23 C24 -172.57(9) . . . . ?
N22 C23 C24 N25 -72.00(12) . . . . ?
C23 C24 N25 C32 -176.41(9) . . . . ?
C31 C26 C27 C28 0.3(2) . . . . ?
C26 C27 C28 C29 1.4(2) . . . . ?
C27 C28 C29 C30 -1.5(2) . . . . ?
C28 C29 C30 C31 -0.07(19) . . . . ?
C28 C29 C30 S39 -178.34(10) . . . . ?
C29 C30 C31 C26 1.75(18) . . . . ?
S39 C30 C31 C26 179.91(9) . . . . ?
C29 C30 C31 C32 -171.85(11) . . . . ?
S39 C30 C31 C32 6.31(16) . . . . ?
C27 C26 C31 C30 -1.87(18) . . . . ?
C27 C26 C31 C32 171.70(12) . . . . ?
C24 N25 C32 C40 77.31(12) . . . . ?
C24 N25 C32 C31 -165.11(9) . . . . ?
C24 N25 C32 C33 -44.13(13) . . . . ?
C30 C31 C32 N25 78.77(13) . . . . ?
C26 C31 C32 N25 -94.56(13) . . . . ?
C30 C31 C32 C40 -163.17(10) . . . . ?
C26 C31 C32 C40 23.50(15) . . . . ?
C30 C31 C32 C33 -40.82(14) . . . . ?
C26 C31 C32 C33 145.85(11) . . . . ?
N25 C32 C33 C38 -78.45(13) . . . . ?
C40 C32 C33 C38 160.16(10) . . . . ?
C31 C32 C33 C38 38.25(14) . . . . ?
N25 C32 C33 C34 92.14(13) . . . . ?
C40 C32 C33 C34 -29.25(14) . . . . ?
C31 C32 C33 C34 -151.16(11) . . . . ?
C38 C33 C34 C35 0.08(17) . . . . ?
C32 C33 C34 C35 -170.85(11) . . . . ?
C33 C34 C35 C36 -2.10(19) . . . . ?
C34 C35 C36 C37 1.7(2) . . . . ?
C35 C36 C37 C38 0.8(2) . . . . ?
C34 C33 C38 C37 2.38(17) . . . . ?
C32 C33 C38 C37 173.38(11) . . . . ?
C34 C33 C38 S39 -172.56(9) . . . . ?
C32 C33 C38 S39 -1.55(16) . . . . ?
C36 C37 C38 C33 -2.85(19) . . . . ?
C36 C37 C38 S39 172.43(10) . . . . ?
C33 C38 S39 C30 -28.58(11) . . . . ?
C37 C38 S39 C30 156.20(10) . . . . ?
C31 C30 S39 C38 26.08(12) . . . . ?
C29 C30 S39 C38 -155.67(10) . . . . ?
N25 C32 C40 C41 10.44(15) . . . . ?
C31 C32 C40 C41 -104.56(12) . . . . ?
C33 C32 C40 C41 131.85(11) . . . . ?
N25 C32 C40 C45 -172.42(10) . . . . ?
C31 C32 C40 C45 72.58(13) . . . . ?
C33 C32 C40 C45 -51.01(13) . . . . ?
C45 C40 C41 C42 1.89(17) . . . . ?
C32 C40 C41 C42 179.04(11) . . . . ?
C40 C41 C42 C43 -0.78(19) . . . . ?
C41 C42 C43 C44 -1.07(19) . . . . ?
C41 C42 C43 Cl46 179.86(10) . . . . ?
C42 C43 C44 C45 1.73(19) . . . . ?
Cl46 C43 C44 C45 -179.20(9) . . . . ?
C43 C44 C45 C40 -0.56(18) . . . . ?
C41 C40 C45 C44 -1.21(17) . . . . ?
C32 C40 C45 C44 -178.47(10) . . . . ?
C52 N47 C48 C49 0.0(2) . . . . ?
N47 C48 C49 C50 -0.1(2) . . . . ?
C48 C49 C50 C51 0.0(2) . . . . ?
C49 C50 C51 C52 0.1(2) . . . . ?
C48 N47 C52 C51 0.1(2) . . . . ?
C50 C51 C52 N47 -0.1(2) . . . . ?
